data_4121613
loop_
_publ_author_name
'Zhang, Qiang'
'Peng, Hanqing'
'Zhang, Guishan'
'Lu, Qiongqiong'
'Chang, Jian'
'Dong, Yeye'
'Shi, Xianying'
'Wei, Junfa'

_publ_section_title
;
 Facile Bottom-Up Synthesis of Coronene-based 3-Fold Symmetrical and
 Highly Substituted Nanographenes from Simple Aromatics.
;
_journal_issue 13
_journal_name_full 'Journal of the American Chemical Society'
_journal_page_first 5057
_journal_page_last 5064
_journal_paper_doi 10.1021/ja413018f
_journal_volume 136
_journal_year 2014
_chemical_formula_moiety 'C120 H167.69 O12'
_chemical_formula_sum 'C120 H167.69 O12'
_chemical_formula_weight 1802.35
_space_group_crystal_system triclinic
_space_group_IT_number 2
_space_group_name_Hall '-P 1'
_space_group_name_H-M_alt 'P -1'
_symmetry_space_group_name_Hall '-P 1'
_symmetry_space_group_name_H-M 'P -1'
_atom_sites_solution_primary iterative
_audit_creation_date 2013-06-30
_audit_creation_method
;
  Olex2 1.2
  (compiled Apr 23 2013 17:54:37, GUI svn.r4466)
;
_cell_angle_alpha 88.113(5)
_cell_angle_beta 73.225(6)
_cell_angle_gamma 66.912(5)
_cell_formula_units_Z 1
_cell_length_a 12.5229(7)
_cell_length_b 14.2127(8)
_cell_length_c 17.6666(12)
_cell_measurement_temperature 298(2)
_cell_volume 2757.9(3)
_computing_molecular_graphics
;
O. V. Dolomanov, L. J. Bourhis, R. J. Gildea, J. A. K. Howard and H. Puschmann,
OLEX2: a complete structure solution, refinement and analysis program.
J. Appl. Cryst. (2009). 42, 339-341.
;
_computing_publication_material
;
O. V. Dolomanov, L. J. Bourhis, R. J. Gildea, J. A. K. Howard and H. Puschmann,
OLEX2: a complete structure solution, refinement and analysis program.
J. Appl. Cryst. (2009). 42, 339-341.
;
_computing_structure_refinement
;
olex2.refine (L.J. Bourhis, O.V. Dolomanov, R.J. Gildea, J.A.K. Howard,
H. Puschmann, in preparation, 2011)
;
_computing_structure_solution
;
olex2.solve (L.J. Bourhis, O.V. Dolomanov, R.J. Gildea, J.A.K. Howard,
H. Puschmann, in preparation, 2011)
;
_diffrn_ambient_temperature 298(2)
_diffrn_measured_fraction_theta_full 0.9994
_diffrn_measured_fraction_theta_max 0.9994
_diffrn_radiation_wavelength 1.54178
_diffrn_reflns_av_R_equivalents 0.0221
_diffrn_reflns_av_unetI/netI 0.0267
_diffrn_reflns_limit_h_max 15
_diffrn_reflns_limit_h_min -10
_diffrn_reflns_limit_k_max 17
_diffrn_reflns_limit_k_min -16
_diffrn_reflns_limit_l_max 20
_diffrn_reflns_limit_l_min -21
_diffrn_reflns_number 18349
_diffrn_reflns_theta_full 66.0397
_diffrn_reflns_theta_max 66.04
_diffrn_reflns_theta_min 3.39
_exptl_absorpt_coefficient_mu 0.527
_exptl_crystal_density_diffrn 1.0851
_exptl_crystal_F_000 986.5131
_exptl_crystal_size_max 0.35
_exptl_crystal_size_mid 0.27
_exptl_crystal_size_min 0.23
_refine_diff_density_max 0.4546
_refine_diff_density_min -0.3481
_refine_diff_density_rms 0.0497
_refine_ls_d_res_high 0.8436
_refine_ls_d_res_low 13.0199
_refine_ls_goodness_of_fit_ref 1.0385
_refine_ls_hydrogen_treatment mixed
_refine_ls_matrix_type full
_refine_ls_number_constraints 227
_refine_ls_number_parameters 867
_refine_ls_number_reflns 9613
_refine_ls_number_restraints 2
_refine_ls_restrained_S_all 1.0384
_refine_ls_R_factor_all 0.0963
_refine_ls_R_factor_gt 0.0755
_refine_ls_shift/su_max 0.0010
_refine_ls_shift/su_mean 0.0002
_refine_ls_structure_factor_coef Fsqd
_refine_ls_weighting_details 'w=1/[\s^2^(Fo^2^)+(0.1670P)^2^+0.4477P] where P=(Fo^2^+2Fc^2^)/3'
_refine_ls_weighting_scheme calc
_refine_ls_wR_factor_ref 0.2686
_reflns_Friedel_coverage 0.0
_reflns_limit_h_max 14
_reflns_limit_h_min -13
_reflns_limit_k_max 16
_reflns_limit_k_min -16
_reflns_limit_l_max 20
_reflns_limit_l_min 0
_reflns_number_gt 6734
_reflns_number_total 9613
_reflns_threshold_expression I>=2u(I)
_cod_data_source_file ja413018f_si_004.cif
_cod_data_source_block 3t
_cod_database_code 4121613
_olex2_refinement_description
;
1. Others
 Fixed Sof: C1(0.618697) H1a(0.618697) H1b(0.618697) C2(0.618697)
 H2a(0.618697) H2b(0.618697) C3(0.618697) H3a(0.618697) H3b(0.618697)
 C4(0.618697) H4a(0.618697) H4b(0.618697) C5(0.618697) H5a(0.618697)
 H5b(0.618697) C6(0.618697) H6a(0.618697) H6b(0.618697) H6c(0.618697)
 H8aa(0.584118) H8ab(0.584118) H8bc(0.415882) H8bd(0.415882) C9(0.584118)
 H9a(0.584118) H9b(0.584118) C10(0.584118) H10a(0.584118) H10b(0.584118)
 C11(0.584118) H11a(0.584118) H11b(0.584118) C12(0.584118) H12a(0.584118)
 H12b(0.584118) H12c(0.584118) H17a(0.844993) H17b(0.844993) H17(0.155007)
 C18(0.844993) H18a(0.844993) H18b(0.844993) H18c(0.844993) H19a(0.79503)
 H19b(0.79503) H19c(0.20497) H19d(0.20497) C20(0.79503) H20a(0.79503)
 H20b(0.79503) C21(0.79503) H21a(0.79503) H21b(0.79503) C22(0.79503)
 H22a(0.79503) H22b(0.79503) C23(0.79503) H23a(0.79503) H23b(0.79503)
 C24(0.79503) H24a(0.79503) H24b(0.79503) H24c(0.79503) C25(0.630237)
 H25a(0.630237) H25b(0.630237) C26(0.630237) H26a(0.630237) H26b(0.630237)
 C27(0.630237) H27a(0.630237) H27b(0.630237) C28(0.630237) H28a(0.630237)
 H28b(0.630237) C29(0.630237) H29a(0.630237) H29b(0.630237) C30(0.630237)
 H30a(0.630237) H30b(0.630237) H30c(0.630237) C31(0.763538) H31a(0.763538)
 H31b(0.763538) C32(0.763538) H32a(0.763538) H32b(0.763538) C33(0.763538)
 H33a(0.763538) H33b(0.763538) C34(0.763538) H34a(0.763538) H34b(0.763538)
 C35(0.763538) H35a(0.763538) H35b(0.763538) C36(0.763538) H36a(0.763538)
 H36b(0.763538) H36c(0.763538) C1'(0.381303) H1'a(0.381303) H1'b(0.381303)
 C2'(0.381303) H2'a(0.381303) H2'b(0.381303) C3'(0.381303) H3'a(0.381303)
 H3'b(0.381303) C4'(0.381303) H4'a(0.381303) H4'b(0.381303) C5'(0.381303)
 H5'a(0.381303) H5'b(0.381303) C6'(0.381303) H6'a(0.381303) H6'b(0.381303)
 H6'c(0.381303) C9'(0.415882) H9'a(0.415882) H9'b(0.415882) C10'(0.415882)
 H10c(0.415882) H10d(0.415882) C11'(0.415882) H11c(0.415882) H11d(0.415882)
 C12'(0.415882) H12d(0.415882) H12e(0.415882) H12f(0.415882) C18'(0.155007)
 H18d(0.155007) H18e(0.155007) H18f(0.155007) C20'(0.20497) H20c(0.20497)
 H20d(0.20497) C21'(0.20497) H21c(0.20497) H21d(0.20497) C22'(0.20497)
 H22c(0.20497) H22d(0.20497) C23'(0.20497) H23c(0.20497) H23d(0.20497)
 C24'(0.20497) H24d(0.20497) H24e(0.20497) H24f(0.20497) C25'(0.369763)
 H25c(0.369763) H25d(0.369763) C26'(0.369763) H26c(0.369763) H26d(0.369763)
 C27'(0.369763) H27c(0.369763) H27d(0.369763) C28'(0.369763) H28c(0.369763)
 H28d(0.369763) C29'(0.369763) H29c(0.369763) H29d(0.369763) C30'(0.369763)
 H30d(0.369763) H30e(0.369763) H30f(0.369763) C31'(0.236462) H31c(0.236462)
 H31d(0.236462) C32'(0.236462) H32c(0.236462) H32d(0.236462) C33'(0.236462)
 H33c(0.236462) H33d(0.236462) C34'(0.236462) H34c(0.236462) H34d(0.236462)
 C35'(0.236462) H35c(0.236462) H35d(0.236462) C36'(0.236462) H36d(0.236462)
 H36e(0.236462) H36f(0.236462)
;

loop_
_space_group_symop_id
_space_group_symop_operation_xyz
1 x,y,z
2 -x,-y,-z

loop_
_atom_site_label
_atom_site_type_symbol
_atom_site_fract_x
_atom_site_fract_y
_atom_site_fract_z
_atom_site_U_iso_or_equiv
_atom_site_adp_type
_atom_site_occupancy
_atom_site_refinement_flags_posn
_atom_site_refinement_flags_adp
_atom_site_disorder_group
O1 O 0.1127(2) 0.42414(17) 0.28611(16) 0.1039(8) Uani 1.000000 . . .
O2 O -0.06002(15) 0.56696(14) 0.40096(12) 0.0801(5) Uani 1.000000 . . .
O3 O -0.08604(15) 0.94775(13) 0.56462(11) 0.0770(5) Uani 1.000000 . . .
O4 O -0.02250(17) 0.98299(13) 0.68260(12) 0.0838(6) Uani 1.000000 . . .
O5 O 0.19067(19) 0.7148(2) 0.91722(12) 0.1037(7) Uani 1.000000 . . .
O6 O 0.4144(2) 0.6268(2) 0.92153(13) 0.1027(7) Uani 1.000000 . . .
C1 C 0.0501(5) 0.3663(5) 0.3062(4) 0.099(2) Uani 0.618697 . . 1
H1a H 0.0652(5) 0.3320(5) 0.3528(4) 0.119(3) Uiso 0.618697 R . 1
H1b H -0.0363(5) 0.4085(5) 0.3187(4) 0.119(3) Uiso 0.618697 R . 1
C2 C 0.091(2) 0.285(2) 0.2349(13) 0.133(8) Uani 0.618697 . . 1
H2a H 0.030(2) 0.258(2) 0.2391(13) 0.159(9) Uiso 0.618697 R . 1
H2b H 0.104(2) 0.316(2) 0.1850(13) 0.159(9) Uiso 0.618697 R . 1
C3 C 0.2091(10) 0.2022(9) 0.2402(8) 0.173(4) Uani 0.618697 . . 1
H3a H 0.2634(10) 0.2338(9) 0.2443(8) 0.207(5) Uiso 0.618697 R . 1
H3b H 0.1922(10) 0.1687(9) 0.2883(8) 0.207(5) Uiso 0.618697 R . 1
C4 C 0.274(3) 0.121(3) 0.1691(17) 0.210(12) Uani 0.618697 . . 1
H4a H 0.214(3) 0.106(3) 0.1523(17) 0.252(14) Uiso 0.618697 R . 1
H4b H 0.319(3) 0.146(3) 0.1250(17) 0.252(14) Uiso 0.618697 R . 1
C5 C 0.360(2) 0.024(3) 0.192(3) 0.247(10) Uani 0.618697 . . 1
H5a H 0.419(2) 0.037(3) 0.210(3) 0.296(12) Uiso 0.618697 R . 1
H5b H 0.316(2) -0.005(3) 0.234(3) 0.296(12) Uiso 0.618697 R . 1
C6 C 0.423(3) -0.051(3) 0.1175(19) 0.272(11) Uani 0.618697 . . 1
H6a H 0.479(3) -0.114(3) 0.1289(19) 0.408(17) Uiso 0.618697 R . 1
H6b H 0.363(3) -0.064(3) 0.1005(19) 0.408(17) Uiso 0.618697 R . 1
H6c H 0.466(3) -0.022(3) 0.0763(19) 0.408(17) Uiso 0.618697 R . 1
C7 C -0.1551(2) 0.6501(2) 0.45310(19) 0.0826(8) Uani 1.000000 . . .
H7a H -0.1580(2) 0.6372(2) 0.50776(19) 0.0991(9) Uiso 1.000000 R . .
H7b H -0.1424(2) 0.7129(2) 0.44244(19) 0.0991(9) Uiso 1.000000 R . .
C8 C -0.2722(3) 0.6600(4) 0.4392(3) 0.1092(12) Uani 1.000000 . . .
H8aa H -0.2758(3) 0.5930(4) 0.4441(3) 0.1310(15) Uiso 0.584118 R . 1
H8ab H -0.3384(3) 0.7059(4) 0.4826(3) 0.1310(15) Uiso 0.584118 R . 1
H8bc H -0.341(9) 0.715(8) 0.475(6) 0.1310(15) Uiso 0.415882 R . 2
H8bd H -0.284(9) 0.597(8) 0.449(6) 0.1310(15) Uiso 0.415882 R . 2
C9 C -0.298(2) 0.695(3) 0.367(3) 0.129(7) Uani 0.584118 . . 1
H9a H -0.311(2) 0.767(3) 0.365(3) 0.155(9) Uiso 0.584118 R . 1
H9b H -0.229(2) 0.657(3) 0.322(3) 0.155(9) Uiso 0.584118 R . 1
C10 C -0.4113(10) 0.6825(9) 0.3599(8) 0.152(5) Uani 0.584118 . . 1
H10a H -0.3854(10) 0.6150(9) 0.3335(8) 0.182(6) Uiso 0.584118 R . 1
H10b H -0.4632(10) 0.6844(9) 0.4130(8) 0.182(6) Uiso 0.584118 R . 1
C11 C -0.4801(10) 0.7550(13) 0.3194(11) 0.176(6) Uani 0.584118 . . 1
H11a H -0.5101(10) 0.8221(13) 0.3477(11) 0.211(8) Uiso 0.584118 R . 1
H11b H -0.4271(10) 0.7560(13) 0.2674(11) 0.211(8) Uiso 0.584118 R . 1
C12 C -0.590(3) 0.738(3) 0.308(2) 0.186(9) Uani 0.584118 . . 1
H12a H -0.631(3) 0.792(3) 0.280(2) 0.280(14) Uiso 0.584118 R . 1
H12b H -0.561(3) 0.673(3) 0.279(2) 0.280(14) Uiso 0.584118 R . 1
H12c H -0.645(3) 0.740(3) 0.359(2) 0.280(14) Uiso 0.584118 R . 1
C13 C -0.1282(2) 0.9298(2) 0.50195(18) 0.0771(7) Uani 1.000000 . . .
H13a H -0.0686(2) 0.9241(2) 0.45110(18) 0.0925(9) Uiso 1.000000 R . .
H13b H -0.1399(2) 0.8661(2) 0.50724(18) 0.0925(9) Uiso 1.000000 R . .
C14 C -0.2469(2) 1.0184(2) 0.50634(19) 0.0809(8) Uani 1.000000 . . .
H14a H -0.3059(2) 1.0239(2) 0.55742(19) 0.0971(9) Uiso 1.000000 R . .
H14b H -0.2347(2) 1.0819(2) 0.50137(19) 0.0971(9) Uiso 1.000000 R . .
C15 C -0.2951(3) 1.0022(3) 0.4403(2) 0.0940(9) Uani 1.000000 . . .
H15a H -0.2324(3) 0.9906(3) 0.3899(2) 0.1128(11) Uiso 1.000000 R . .
H15b H -0.3116(3) 0.9407(3) 0.4479(2) 0.1128(11) Uiso 1.000000 R . .
C16 C -0.4095(3) 1.0909(3) 0.4361(3) 0.1075(11) Uani 1.000000 . . .
H16a H -0.4738(3) 1.1003(3) 0.4853(3) 0.1290(14) Uiso 1.000000 R . .
H16b H -0.3946(3) 1.1532(3) 0.4311(3) 0.1290(14) Uiso 1.000000 R . .
C17 C -0.4515(5) 1.0750(5) 0.3675(4) 0.162(2) Uani 1.000000 . U .
H17a H -0.3832(5) 1.0557(5) 0.3194(4) 0.194(3) Uiso 0.844993 R . 1
H17b H -0.4770(5) 1.0183(5) 0.3765(4) 0.194(3) Uiso 0.844993 R . 1
H17 H -0.39(4) 1.02(4) 0.33(2) 0.194(3) Uiso 0.155007 R . 2
C18 C -0.553(2) 1.1666(15) 0.3551(16) 0.185(8) Uani 0.844993 . . 1
H18a H -0.575(2) 1.1510(15) 0.3107(16) 0.278(12) Uiso 0.844993 R . 1
H18b H -0.622(2) 1.1853(15) 0.4019(16) 0.278(12) Uiso 0.844993 R . 1
H18c H -0.528(2) 1.2228(15) 0.3447(16) 0.278(12) Uiso 0.844993 R . 1
C19 C 0.0028(3) 1.0064(2) 0.7517(2) 0.0888(9) Uani 1.000000 . . .
H19a H 0.0018(3) 0.9543(2) 0.7885(2) 0.1065(10) Uiso 0.795030 R . 1
H19b H 0.0823(3) 1.0091(2) 0.7374(2) 0.1065(10) Uiso 0.795030 R . 1
H19c H 0.089(16) 0.989(14) 0.739(10) 0.1065(10) Uiso 0.204970 R . 2
H19d H -0.018(15) 0.964(13) 0.792(10) 0.1065(10) Uiso 0.204970 R . 2
C20 C -0.0946(19) 1.1093(15) 0.7893(11) 0.096(3) Uani 0.795030 . . 1
H20a H -0.1727(19) 1.1038(15) 0.8055(11) 0.116(4) Uiso 0.795030 R . 1
H20b H -0.0797(19) 1.1269(15) 0.8368(11) 0.116(4) Uiso 0.795030 R . 1
C21 C -0.1016(8) 1.1971(8) 0.7344(7) 0.107(2) Uani 0.795030 . . 1
H21a H -0.0202(8) 1.1952(8) 0.7120(7) 0.128(3) Uiso 0.795030 R . 1
H21b H -0.1275(8) 1.1835(8) 0.6907(7) 0.128(3) Uiso 0.795030 R . 1
C22 C -0.1827(5) 1.3010(3) 0.7712(3) 0.116(2) Uani 0.795030 . . 1
H22a H -0.1892(5) 1.3458(3) 0.7285(3) 0.140(3) Uiso 0.795030 R . 1
H22b H -0.2627(5) 1.3007(3) 0.7950(3) 0.140(3) Uiso 0.795030 R . 1
C23 C -0.156(3) 1.3506(19) 0.8318(17) 0.176(8) Uani 0.795030 . . 1
H23a H -0.215(3) 1.4215(19) 0.8425(17) 0.211(9) Uiso 0.795030 R . 1
H23b H -0.172(3) 1.3177(19) 0.8803(17) 0.211(9) Uiso 0.795030 R . 1
C24 C -0.0419(11) 1.3513(9) 0.8174(7) 0.194(5) Uani 0.795030 . . 1
H24a H -0.0396(11) 1.3862(9) 0.8622(7) 0.291(7) Uiso 0.795030 R . 1
H24b H 0.0180(11) 1.2820(9) 0.8090(7) 0.291(7) Uiso 0.795030 R . 1
H24c H -0.0247(11) 1.3864(9) 0.7710(7) 0.291(7) Uiso 0.795030 R . 1
C25 C 0.072(3) 0.781(2) 0.9184(19) 0.108(5) Uani 0.630237 . . 1
H25a H 0.075(3) 0.833(2) 0.8816(19) 0.129(7) Uiso 0.630237 R . 1
H25b H 0.033(3) 0.742(2) 0.9022(19) 0.129(7) Uiso 0.630237 R . 1
C26 C 0.0011(14) 0.8319(14) 1.0018(8) 0.137(5) Uani 0.630237 . . 1
H26a H -0.0143(14) 0.7810(14) 1.0361(8) 0.164(6) Uiso 0.630237 R . 1
H26b H 0.0502(14) 0.8576(14) 1.0216(8) 0.164(6) Uiso 0.630237 R . 1
C27 C -0.1167(14) 0.9181(16) 1.0062(8) 0.179(6) Uani 0.630237 . . 1
H27a H -0.1013(14) 0.9649(16) 0.9675(8) 0.215(7) Uiso 0.630237 R . 1
H27b H -0.1680(14) 0.8906(16) 0.9910(8) 0.215(7) Uiso 0.630237 R . 1
C28 C -0.1873(12) 0.9797(17) 1.0876(8) 0.191(7) Uani 0.630237 . . 1
H28a H -0.2128(12) 0.9375(17) 1.1270(8) 0.229(9) Uiso 0.630237 R . 1
H28b H -0.1386(12) 1.0075(17) 1.1057(8) 0.229(9) Uiso 0.630237 R . 1
C29 C -0.304(2) 1.071(3) 1.0707(16) 0.230(10) Uani 0.630237 . U 1
H29a H -0.282(2) 1.122(3) 1.0400(16) 0.276(12) Uiso 0.630237 R . 1
H29b H -0.346(2) 1.045(3) 1.0444(16) 0.276(12) Uiso 0.630237 R . 1
C30 C -0.376(3) 1.1119(19) 1.1542(13) 0.322(13) Uani 0.630237 . U 1
H30a H -0.451(3) 1.1684(19) 1.1551(13) 0.48(2) Uiso 0.630237 R . 1
H30b H -0.394(3) 1.0587(19) 1.1829(13) 0.48(2) Uiso 0.630237 R . 1
H30c H -0.331(3) 1.1351(19) 1.1785(13) 0.48(2) Uiso 0.630237 R . 1
C31 C 0.5301(5) 0.6077(5) 0.9269(3) 0.117(2) Uani 0.763538 . . 1
H31a H 0.5814(5) 0.5354(5) 0.9116(3) 0.141(3) Uiso 0.763538 R . 1
H31b H 0.5653(5) 0.6467(5) 0.8893(3) 0.141(3) Uiso 0.763538 R . 1
C32 C 0.5310(11) 0.6340(9) 1.0060(7) 0.137(3) Uani 0.763538 . . 1
H32a H 0.4861(11) 0.7075(9) 1.0193(7) 0.165(4) Uiso 0.763538 R . 1
H32b H 0.4891(11) 0.6000(9) 1.0444(7) 0.165(4) Uiso 0.763538 R . 1
C33 C 0.6559(11) 0.6044(12) 1.0130(6) 0.186(5) Uani 0.763538 . . 1
H33a H 0.7031(11) 0.5335(12) 0.9911(6) 0.223(6) Uiso 0.763538 R . 1
H33b H 0.6923(11) 0.6457(12) 0.9790(6) 0.223(6) Uiso 0.763538 R . 1
C34 C 0.6710(14) 0.6128(16) 1.0868(8) 0.200(5) Uani 0.763538 . . 1
H34a H 0.6134(14) 0.6793(16) 1.1141(8) 0.240(6) Uiso 0.763538 R . 1
H34b H 0.6528(14) 0.5606(16) 1.1181(8) 0.240(6) Uiso 0.763538 R . 1
C35 C 0.8031(14) 0.6006(18) 1.0817(11) 0.246(7) Uani 0.763538 . . 1
H35a H 0.8561(14) 0.5786(18) 1.0277(11) 0.295(9) Uiso 0.763538 R . 1
H35b H 0.8021(14) 0.6656(18) 1.0976(11) 0.295(9) Uiso 0.763538 R . 1
C36 C 0.845(2) 0.5278(19) 1.1320(14) 0.314(11) Uani 0.763538 . . 1
H36a H 0.925(2) 0.5188(19) 1.1300(14) 0.471(17) Uiso 0.763538 R . 1
H36b H 0.792(2) 0.5504(19) 1.1853(14) 0.471(17) Uiso 0.763538 R . 1
H36c H 0.845(2) 0.4637(19) 1.1156(14) 0.471(17) Uiso 0.763538 R . 1
C37 C 0.43487(19) 0.45936(16) 0.36774(14) 0.0585(5) Uani 1.000000 . . .
C38 C 0.30658(19) 0.49158(17) 0.37643(14) 0.0602(5) Uani 1.000000 . . .
C39 C 0.2180(2) 0.56667(17) 0.43735(14) 0.0597(5) Uani 1.000000 . . .
C40 C 0.25844(19) 0.60863(17) 0.49286(14) 0.0580(5) Uani 1.000000 . . .
C41 C 0.18286(18) 0.70183(16) 0.54477(14) 0.0587(5) Uani 1.000000 . . .
C42 C 0.21573(19) 0.72099(17) 0.61122(14) 0.0608(5) Uani 1.000000 . . .
C43 C 0.32444(19) 0.64657(17) 0.62592(14) 0.0595(5) Uani 1.000000 . . .
C44 C 0.41071(18) 0.57504(16) 0.56389(13) 0.0567(5) Uani 1.000000 . . .
C45 C 0.37706(18) 0.55521(16) 0.49622(13) 0.0565(5) Uani 1.000000 . . .
C46 C 0.46691(18) 0.47986(16) 0.43282(14) 0.0575(5) Uani 1.000000 . . .
C47 C 0.3489(2) 0.64387(17) 0.70178(14) 0.0618(5) Uani 1.000000 . . .
C48 C 0.4692(2) 0.59185(18) 0.70434(14) 0.0625(6) Uani 1.000000 . . .
C49 C 0.2660(2) 0.44177(18) 0.32943(15) 0.0665(6) Uani 1.000000 . . .
H49 H 0.3236(2) 0.38870(18) 0.29158(15) 0.0798(7) Uiso 1.000000 R . .
C50 C 0.1467(2) 0.46840(19) 0.33748(16) 0.0701(6) Uani 1.000000 . . .
C51 C 0.0576(2) 0.54551(19) 0.39712(16) 0.0673(6) Uani 1.000000 . . .
C52 C 0.0938(2) 0.59108(18) 0.44675(15) 0.0637(6) Uani 1.000000 . . .
H52 H 0.0350(2) 0.63933(18) 0.48766(15) 0.0765(7) Uiso 1.000000 R . .
C53 C 0.0818(2) 0.78056(18) 0.52811(15) 0.0638(6) Uani 1.000000 . . .
H53 H 0.0614(2) 0.77048(18) 0.48333(15) 0.0766(7) Uiso 1.000000 R . .
C54 C 0.0138(2) 0.87036(18) 0.57551(15) 0.0657(6) Uani 1.000000 . . .
C55 C 0.0477(2) 0.88912(18) 0.64172(16) 0.0682(6) Uani 1.000000 . . .
C56 C 0.1472(2) 0.81668(18) 0.65698(15) 0.0672(6) Uani 1.000000 . . .
H56 H 0.1710(2) 0.83073(18) 0.69906(15) 0.0806(7) Uiso 1.000000 R . .
C57 C 0.2546(2) 0.6834(2) 0.77388(16) 0.0740(7) Uani 1.000000 . . .
H57 H 0.1745(2) 0.7141(2) 0.77266(16) 0.0888(8) Uiso 1.000000 R . .
C58 C 0.2772(2) 0.6779(2) 0.84531(16) 0.0806(7) Uani 1.000000 . . .
C59 C 0.3980(3) 0.6292(2) 0.84823(16) 0.0781(7) Uani 1.000000 . . .
C60 C 0.4888(2) 0.5847(2) 0.78020(15) 0.0714(6) Uani 1.000000 . . .
H60 H 0.5672(2) 0.5480(2) 0.78316(15) 0.0856(8) Uiso 1.000000 R . .
C1' C 0.1751(10) 0.3269(9) 0.2605(8) 0.129(5) Uani 0.381303 . . 2
H1'a H 0.2388(10) 0.3197(9) 0.2114(8) 0.155(6) Uiso 0.381303 R . 2
H1'b H 0.2127(10) 0.2900(9) 0.2995(8) 0.155(6) Uiso 0.381303 R . 2
C2' C 0.089(4) 0.283(4) 0.247(2) 0.151(15) Uani 0.381303 . . 2
H2'a H 0.058(4) 0.251(4) 0.292(2) 0.181(18) Uiso 0.381303 R . 2
H2'b H 0.022(4) 0.335(4) 0.232(2) 0.181(18) Uiso 0.381303 R . 2
C3' C 0.1809(16) 0.2024(17) 0.1751(13) 0.177(8) Uani 0.381303 . . 2
H3'a H 0.1371(16) 0.1861(17) 0.1439(13) 0.213(9) Uiso 0.381303 R . 2
H3'b H 0.2351(16) 0.2304(17) 0.1411(13) 0.213(9) Uiso 0.381303 R . 2
C4' C 0.254(4) 0.106(3) 0.207(2) 0.158(12) Uani 0.381303 . . 2
H4'a H 0.294(4) 0.123(3) 0.241(2) 0.189(14) Uiso 0.381303 R . 2
H4'b H 0.200(4) 0.076(3) 0.238(2) 0.189(14) Uiso 0.381303 R . 2
C5' C 0.352(3) 0.028(3) 0.135(3) 0.204(12) Uani 0.381303 . . 2
H5'a H 0.314(3) 0.009(3) 0.101(3) 0.244(14) Uiso 0.381303 R . 2
H5'b H 0.408(3) 0.056(3) 0.104(3) 0.244(14) Uiso 0.381303 R . 2
C6' C 0.415(4) -0.064(3) 0.179(3) 0.214(13) Uani 0.381303 . . 2
H6'a H 0.478(4) -0.118(3) 0.141(3) 0.321(19) Uiso 0.381303 R . 2
H6'b H 0.450(4) -0.042(3) 0.214(3) 0.321(19) Uiso 0.381303 R . 2
H6'c H 0.356(4) -0.089(3) 0.210(3) 0.321(19) Uiso 0.381303 R . 2
C9' C -0.263(4) 0.694(4) 0.353(4) 0.151(12) Uani 0.415882 . . 2
H9'a H -0.226(4) 0.743(4) 0.345(4) 0.182(14) Uiso 0.415882 R . 2
H9'b H -0.208(4) 0.634(4) 0.315(4) 0.182(14) Uiso 0.415882 R . 2
C10' C -0.3837(12) 0.7420(17) 0.3302(10) 0.156(8) Uani 0.415882 . . 2
H10c H -0.4265(12) 0.8122(17) 0.3543(10) 0.188(10) Uiso 0.415882 R . 2
H10d H -0.3627(12) 0.7450(17) 0.2731(10) 0.188(10) Uiso 0.415882 R . 2
C11' C -0.4655(16) 0.6935(18) 0.3515(11) 0.159(7) Uani 0.415882 . . 2
H11c H -0.4185(16) 0.6213(18) 0.3332(11) 0.191(9) Uiso 0.415882 R . 2
H11d H -0.4920(16) 0.6976(18) 0.4090(11) 0.191(9) Uiso 0.415882 R . 2
C12' C -0.580(3) 0.726(3) 0.325(2) 0.127(6) Uani 0.415882 . . 2
H12d H -0.622(3) 0.683(3) 0.346(2) 0.190(9) Uiso 0.415882 R . 2
H12e H -0.631(3) 0.797(3) 0.345(2) 0.190(9) Uiso 0.415882 R . 2
H12f H -0.557(3) 0.720(3) 0.268(2) 0.190(9) Uiso 0.415882 R . 2
C18' C -0.587(7) 1.129(11) 0.383(7) 0.18(3) Uani 0.155007 . U 2
H18d H -0.627(7) 1.089(11) 0.413(7) 0.27(4) Uiso 0.155007 R . 2
H18e H -0.616(7) 1.195(11) 0.411(7) 0.27(4) Uiso 0.155007 R . 2
H18f H -0.605(7) 1.138(11) 0.333(7) 0.27(4) Uiso 0.155007 R . 2
C20' C -0.088(9) 1.118(7) 0.784(6) 0.13(3) Uani 0.204970 . . 2
H20c H -0.168(9) 1.128(7) 0.781(6) 0.16(3) Uiso 0.204970 R . 2
H20d H -0.094(9) 1.130(7) 0.839(6) 0.16(3) Uiso 0.204970 R . 2
C21' C -0.045(4) 1.193(4) 0.735(3) 0.147(14) Uani 0.204970 . . 2
H21c H 0.037(4) 1.155(4) 0.701(3) 0.176(17) Uiso 0.204970 R . 2
H21d H -0.096(4) 1.221(4) 0.700(3) 0.176(17) Uiso 0.204970 R . 2
C22' C -0.046(3) 1.281(2) 0.7789(18) 0.152(12) Uani 0.204970 . . 2
H22c H 0.026(3) 1.258(2) 0.7965(18) 0.182(14) Uiso 0.204970 R . 2
H22d H -0.042(3) 1.334(2) 0.7434(18) 0.182(14) Uiso 0.204970 R . 2
C23' C -0.160(10) 1.327(6) 0.851(5) 0.140(18) Uani 0.204970 . . 2
H23c H -0.232(10) 1.334(6) 0.838(5) 0.17(2) Uiso 0.204970 R . 2
H23d H -0.152(10) 1.284(6) 0.895(5) 0.17(2) Uiso 0.204970 R . 2
C24' C -0.167(3) 1.431(2) 0.8743(19) 0.171(14) Uani 0.204970 . . 2
H24d H -0.237(3) 1.463(2) 0.9195(19) 0.26(2) Uiso 0.204970 R . 2
H24e H -0.094(3) 1.423(2) 0.8873(19) 0.26(2) Uiso 0.204970 R . 2
H24f H -0.174(3) 1.472(2) 0.8307(19) 0.26(2) Uiso 0.204970 R . 2
C25' C 0.065(5) 0.747(4) 0.916(3) 0.124(11) Uani 0.369763 . . 2
H25c H 0.043(5) 0.804(4) 0.883(3) 0.148(14) Uiso 0.369763 R . 2
H25d H 0.053(5) 0.690(4) 0.895(3) 0.148(14) Uiso 0.369763 R . 2
C26' C -0.012(2) 0.779(3) 1.0028(15) 0.154(10) Uani 0.369763 . . 2
H26c H -0.013(2) 0.718(3) 1.0286(15) 0.185(12) Uiso 0.369763 R . 2
H26d H 0.027(2) 0.809(3) 1.0284(15) 0.185(12) Uiso 0.369763 R . 2
C27' C -0.141(2) 0.854(2) 1.0167(13) 0.159(9) Uani 0.369763 . . 2
H27c H -0.141(2) 0.912(2) 0.9864(13) 0.191(10) Uiso 0.369763 R . 2
H27d H -0.184(2) 0.822(2) 0.9968(13) 0.191(10) Uiso 0.369763 R . 2
C28' C -0.209(2) 0.893(3) 1.1026(13) 0.213(13) Uani 0.369763 . . 2
H28c H -0.236(2) 0.842(3) 1.1288(13) 0.255(16) Uiso 0.369763 R . 2
H28d H -0.154(2) 0.902(3) 1.1279(13) 0.255(16) Uiso 0.369763 R . 2
C29' C -0.319(3) 0.993(3) 1.1153(19) 0.240(17) Uani 0.369763 . . 2
H29c H -0.356(3) 0.999(3) 1.0732(19) 0.29(2) Uiso 0.369763 R . 2
H29d H -0.379(3) 0.998(3) 1.1657(19) 0.29(2) Uiso 0.369763 R . 2
C30' C -0.276(5) 1.077(5) 1.115(3) 0.25(2) Uani 0.369763 . . 2
H30d H -0.344(5) 1.142(5) 1.123(3) 0.37(3) Uiso 0.369763 R . 2
H30e H -0.240(5) 1.071(5) 1.157(3) 0.37(3) Uiso 0.369763 R . 2
H30f H -0.217(5) 1.072(5) 1.065(3) 0.37(3) Uiso 0.369763 R . 2
C31' C 0.411(2) 0.7031(19) 0.9595(13) 0.143(9) Uani 0.236462 . . 2
H31c H 0.447(2) 0.7412(19) 0.9212(13) 0.171(11) Uiso 0.236462 R . 2
H31d H 0.327(2) 0.7478(19) 0.9839(13) 0.171(11) Uiso 0.236462 R . 2
C32' C 0.474(4) 0.682(3) 1.023(3) 0.156(13) Uani 0.236462 . . 2
H32c H 0.416(4) 0.726(3) 1.070(3) 0.188(15) Uiso 0.236462 R . 2
H32d H 0.488(4) 0.612(3) 1.035(3) 0.188(15) Uiso 0.236462 R . 2
C33' C 0.588(4) 0.694(4) 1.011(2) 0.193(14) Uani 0.236462 . . 2
H33c H 0.627(4) 0.675(4) 0.955(2) 0.232(16) Uiso 0.236462 R . 2
H33d H 0.561(4) 0.768(4) 1.018(2) 0.232(16) Uiso 0.236462 R . 2
C34' C 0.689(5) 0.661(5) 1.040(4) 0.218(18) Uani 0.236462 . . 2
H34c H 0.739(5) 0.697(5) 1.013(4) 0.26(2) Uiso 0.236462 R . 2
H34d H 0.658(5) 0.686(5) 1.096(4) 0.26(2) Uiso 0.236462 R . 2
C35' C 0.773(5) 0.548(4) 1.034(3) 0.222(17) Uani 0.236462 . . 2
H35c H 0.724(5) 0.508(4) 1.052(3) 0.27(2) Uiso 0.236462 R . 2
H35d H 0.819(5) 0.525(4) 0.979(3) 0.27(2) Uiso 0.236462 R . 2
C36' C 0.859(5) 0.525(4) 1.081(2) 0.167(14) Uani 0.236462 . . 2
H36d H 0.909(5) 0.453(4) 1.074(2) 0.25(2) Uiso 0.236462 R . 2
H36e H 0.910(5) 0.562(4) 1.063(2) 0.25(2) Uiso 0.236462 R . 2
H36f H 0.815(5) 0.546(4) 1.136(2) 0.25(2) Uiso 0.236462 R . 2

loop_
_atom_site_aniso_label
_atom_site_aniso_U_11
_atom_site_aniso_U_22
_atom_site_aniso_U_33
_atom_site_aniso_U_12
_atom_site_aniso_U_13
_atom_site_aniso_U_23
O1 0.0936(14) 0.0920(14) 0.149(2) -0.0311(12) -0.0754(14) -0.0133(13)
O2 0.0522(9) 0.0862(12) 0.1124(14) -0.0237(8) -0.0444(9) 0.0005(10)
O3 0.0607(9) 0.0622(9) 0.0985(13) -0.0003(7) -0.0429(9) -0.0051(8)
O4 0.0784(11) 0.0640(10) 0.0945(13) -0.0008(8) -0.0419(10) -0.0128(9)
O5 0.0776(13) 0.1363(19) 0.0696(12) -0.0112(12) -0.0254(10) -0.0033(11)
O6 0.0914(14) 0.137(2) 0.0765(13) -0.0292(13) -0.0430(11) 0.0028(13)
C1 0.089(4) 0.110(4) 0.117(4) -0.063(3) -0.025(3) -0.013(3)
C2 0.152(16) 0.137(15) 0.160(12) -0.076(13) -0.091(13) -0.011(10)
C3 0.140(8) 0.157(9) 0.228(13) -0.057(7) -0.066(8) -0.018(8)
C4 0.20(2) 0.17(2) 0.23(3) -0.041(16) -0.06(2) -0.04(2)
C5 0.20(2) 0.23(3) 0.27(3) -0.04(2) -0.059(19) -0.04(2)
C6 0.27(3) 0.23(3) 0.27(3) -0.06(2) -0.06(2) -0.04(3)
C7 0.0550(14) 0.0880(18) 0.104(2) -0.0178(13) -0.0374(14) 0.0028(15)
C8 0.0598(17) 0.119(3) 0.153(4) -0.0256(18) -0.052(2) 0.008(3)
C9 0.100(14) 0.136(10) 0.196(19) -0.048(11) -0.111(15) 0.038(11)
C10 0.114(7) 0.160(8) 0.255(12) -0.079(7) -0.138(8) 0.099(8)
C11 0.114(7) 0.184(12) 0.262(15) -0.051(7) -0.120(9) 0.053(11)
C12 0.145(11) 0.23(2) 0.25(2) -0.081(12) -0.141(13) 0.057(14)
C13 0.0597(13) 0.0686(15) 0.0986(19) -0.0089(11) -0.0405(13) 0.0024(13)
C14 0.0558(14) 0.0759(16) 0.101(2) -0.0077(12) -0.0359(13) 0.0065(14)
C15 0.0680(16) 0.094(2) 0.117(2) -0.0139(15) -0.0487(17) 0.0078(17)
C16 0.0794(19) 0.105(2) 0.139(3) -0.0168(17) -0.064(2) 0.023(2)
C17 0.141(4) 0.159(5) 0.183(5) -0.011(3) -0.114(4) 0.010(4)
C18 0.163(12) 0.167(10) 0.234(15) -0.016(7) -0.143(12) 0.027(8)
C19 0.093(2) 0.0743(17) 0.088(2) -0.0122(15) -0.0390(17) -0.0089(14)
C20 0.103(8) 0.079(6) 0.089(6) -0.012(5) -0.035(5) -0.017(5)
C21 0.123(6) 0.082(3) 0.108(4) -0.017(4) -0.055(5) 0.001(3)
C22 0.136(5) 0.080(3) 0.128(4) -0.021(3) -0.060(3) -0.002(3)
C23 0.210(12) 0.110(11) 0.173(14) -0.021(10) -0.065(11) 0.010(8)
C24 0.210(10) 0.184(11) 0.232(11) -0.086(9) -0.124(9) 0.058(9)
C25 0.079(5) 0.132(14) 0.079(6) -0.005(8) -0.027(4) -0.013(9)
C26 0.101(6) 0.174(12) 0.091(5) -0.007(7) -0.031(4) -0.007(7)
C27 0.148(9) 0.209(15) 0.123(8) -0.030(10) -0.009(6) -0.034(9)
C28 0.148(9) 0.212(17) 0.161(9) -0.036(10) -0.016(7) -0.025(10)
C29 0.207(17) 0.22(2) 0.24(2) -0.084(14) -0.030(14) -0.027(19)
C30 0.32(3) 0.28(2) 0.266(19) -0.11(2) 0.051(19) -0.037(16)
C31 0.101(4) 0.161(5) 0.095(3) -0.037(3) -0.058(3) 0.003(3)
C32 0.151(9) 0.171(9) 0.104(6) -0.055(6) -0.068(6) -0.001(5)
C33 0.180(10) 0.238(13) 0.146(7) -0.060(10) -0.092(7) -0.004(7)
C34 0.213(13) 0.245(15) 0.155(9) -0.091(11) -0.076(9) 0.012(9)
C35 0.200(13) 0.30(2) 0.241(15) -0.064(14) -0.120(11) 0.016(16)
C36 0.30(2) 0.29(2) 0.33(3) -0.107(17) -0.09(2) 0.09(2)
C37 0.0499(11) 0.0549(11) 0.0743(14) -0.0157(9) -0.0308(10) 0.0026(10)
C38 0.0520(11) 0.0585(12) 0.0758(14) -0.0168(9) -0.0348(10) 0.0046(10)
C39 0.0522(11) 0.0572(11) 0.0746(14) -0.0161(9) -0.0344(10) 0.0060(10)
C40 0.0479(11) 0.0574(12) 0.0730(13) -0.0166(9) -0.0305(10) 0.0039(10)
C41 0.0451(10) 0.0555(11) 0.0757(14) -0.0133(9) -0.0275(10) 0.0001(10)
C42 0.0485(11) 0.0582(12) 0.0746(14) -0.0134(9) -0.0276(10) 0.0006(10)
C43 0.0472(11) 0.0612(12) 0.0737(14) -0.0168(9) -0.0295(10) 0.0006(10)
C44 0.0470(11) 0.0555(11) 0.0714(13) -0.0159(9) -0.0296(10) 0.0031(10)
C45 0.0473(11) 0.0545(11) 0.0709(13) -0.0146(9) -0.0303(10) 0.0019(9)
C46 0.0468(11) 0.0568(11) 0.0738(14) -0.0168(9) -0.0306(10) 0.0037(10)
C47 0.0529(12) 0.0610(12) 0.0719(14) -0.0151(10) -0.0293(10) 0.0005(10)
C48 0.0553(12) 0.0633(13) 0.0729(14) -0.0185(10) -0.0318(11) 0.0001(10)
C49 0.0593(13) 0.0622(13) 0.0820(15) -0.0168(10) -0.0367(12) -0.0025(11)
C50 0.0648(14) 0.0714(14) 0.0910(17) -0.0275(12) -0.0468(13) 0.0029(12)
C51 0.0535(12) 0.0686(14) 0.0907(16) -0.0221(11) -0.0408(12) 0.0091(12)
C52 0.0511(12) 0.0633(13) 0.0808(15) -0.0172(10) -0.0333(11) 0.0037(11)
C53 0.0511(11) 0.0633(13) 0.0783(15) -0.0144(10) -0.0326(11) 0.0020(11)
C54 0.0496(11) 0.0602(13) 0.0827(15) -0.0105(10) -0.0294(11) 0.0048(11)
C55 0.0577(12) 0.0593(13) 0.0812(15) -0.0109(10) -0.0283(11) -0.0033(11)
C56 0.0581(13) 0.0655(13) 0.0757(15) -0.0147(11) -0.0301(11) -0.0024(11)
C57 0.0570(13) 0.0813(16) 0.0779(16) -0.0137(12) -0.0306(12) 0.0011(12)
C58 0.0693(15) 0.0925(18) 0.0685(15) -0.0170(13) -0.0247(12) -0.0017(13)
C59 0.0740(16) 0.0881(17) 0.0716(16) -0.0213(13) -0.0362(13) 0.0030(13)
C60 0.0599(13) 0.0775(15) 0.0774(16) -0.0166(11) -0.0362(12) 0.0008(12)
C1' 0.109(8) 0.128(9) 0.157(10) -0.034(7) -0.064(7) -0.045(7)
C2' 0.14(3) 0.13(3) 0.18(2) -0.08(2) -0.018(16) -0.008(18)
C3' 0.133(12) 0.188(18) 0.196(17) -0.026(12) -0.077(12) -0.029(15)
C4' 0.16(2) 0.137(18) 0.19(3) -0.084(17) -0.04(2) -0.01(2)
C5' 0.18(2) 0.18(3) 0.21(3) -0.014(18) -0.07(2) -0.03(2)
C6' 0.20(2) 0.15(2) 0.24(3) -0.014(16) -0.08(3) 0.03(2)
C9' 0.094(19) 0.17(2) 0.20(2) -0.031(13) -0.10(2) 0.028(14)
C10' 0.117(10) 0.182(16) 0.208(15) -0.068(9) -0.098(10) 0.070(12)
C11' 0.113(11) 0.199(17) 0.229(17) -0.090(12) -0.112(12) 0.098(14)
C12' 0.117(11) 0.157(12) 0.177(14) -0.086(10) -0.109(10) 0.079(10)
C18' 0.128(13) 0.18(7) 0.23(7) -0.04(3) -0.08(4) 0.02(4)
C20' 0.14(5) 0.10(4) 0.12(4) -0.02(3) -0.03(3) 0.00(3)
C21' 0.16(4) 0.11(2) 0.13(2) -0.01(3) -0.04(3) -0.010(16)
C22' 0.16(3) 0.112(18) 0.15(2) -0.031(18) -0.036(19) 0.012(16)
C23' 0.18(3) 0.09(3) 0.14(4) -0.03(3) -0.07(3) -0.02(3)
C24' 0.23(4) 0.095(16) 0.17(3) -0.040(18) -0.06(2) -0.023(15)
C25' 0.088(12) 0.15(3) 0.079(14) 0.004(16) -0.012(9) 0.013(18)
C26' 0.104(11) 0.17(2) 0.104(10) -0.003(13) 0.013(8) -0.007(13)
C27' 0.120(12) 0.18(2) 0.129(12) -0.025(12) -0.011(9) -0.003(13)
C28' 0.148(16) 0.21(3) 0.181(18) -0.021(16) 0.022(12) -0.003(16)
C29' 0.20(2) 0.23(3) 0.19(2) -0.03(2) 0.014(17) -0.02(2)
C30' 0.24(4) 0.24(3) 0.22(4) -0.10(3) 0.02(3) -0.08(3)
C31' 0.137(17) 0.161(19) 0.121(15) -0.038(14) -0.054(13) -0.018(13)
C32' 0.16(3) 0.19(4) 0.12(2) -0.05(2) -0.06(2) -0.020(19)
C33' 0.18(3) 0.21(4) 0.17(3) -0.04(3) -0.06(2) -0.00(3)
C34' 0.21(4) 0.23(5) 0.19(4) -0.05(4) -0.05(3) 0.01(4)
C35' 0.22(4) 0.23(5) 0.19(3) -0.06(4) -0.06(4) -0.01(3)
C36' 0.21(4) 0.16(3) 0.18(3) -0.08(3) -0.12(3) 0.05(2)

loop_
_atom_type_symbol
_atom_type_scat_dispersion_real
_atom_type_scat_dispersion_imag
_atom_type_scat_source
_atom_type_scat_dispersion_source
H 0.00000 0.00000 'International Tables Volume C Table 6.1.1.4 (pp. 500-502)' 'Henke, Gullikson and Davis, At. Data and Nucl. Data Tables, 1993, 54, 2'
C 0.01920 0.00962 'International Tables Volume C Table 6.1.1.4 (pp. 500-502)' 'Henke, Gullikson and Davis, At. Data and Nucl. Data Tables, 1993, 54, 2'
O 0.05239 0.03376 'International Tables Volume C Table 6.1.1.4 (pp. 500-502)' 'Henke, Gullikson and Davis, At. Data and Nucl. Data Tables, 1993, 54, 2'

loop_
_geom_angle_atom_site_label_1
_geom_angle_atom_site_label_2
_geom_angle_atom_site_label_3
_geom_angle
_geom_angle_site_symmetry_1
_geom_angle_site_symmetry_3
C51 O2 C7 119.5(2) . .
C54 O3 C13 116.94(18) . .
C55 O4 C19 118.2(2) . .
C3 C2 C1 105.1(10) . .
C4 C3 C2 113.7(18) . .
C5 C4 C3 110(3) . .
C6 C5 C4 106(5) . .
C8 C7 O2 107.2(3) . .
C11 C10 C9 116.0(18) . .
C12 C11 C10 115.9(17) . .
C14 C13 O3 108.5(2) . .
C15 C14 C13 110.2(2) . .
C16 C15 C14 114.1(3) . .
C17 C16 C15 112.8(4) . .
C22 C21 C20 116.3(10) . .
C23 C22 C21 121.4(12) . .
C24 C23 C22 120(2) . .
C27 C26 C25 113.1(15) . .
C28 C27 C26 115.6(12) . .
C29 C28 C27 103.2(13) . .
C30 C29 C28 98.5(19) . .
C33 C32 C31 113.5(9) . .
C34 C33 C32 119.7(11) . .
C35 C34 C33 112.9(13) . .
C36 C35 C34 107.7(19) . .
C46 C37 C38 117.8(2) . .
C48 C37 C38 123.77(19) 2_666 .
C48 C37 C46 118.44(19) 2_666 .
C39 C38 C37 120.54(19) . .
C49 C38 C37 121.2(2) . .
C49 C38 C39 117.9(2) . .
C40 C39 C38 118.48(19) . .
C52 C39 C38 118.6(2) . .
C52 C39 C40 122.6(2) . .
C41 C40 C39 123.94(18) . .
C45 C40 C39 118.06(19) . .
C45 C40 C41 118.00(19) . .
C42 C41 C40 119.49(18) . .
C53 C41 C40 122.5(2) . .
C53 C41 C42 117.8(2) . .
C43 C42 C41 119.33(19) . .
C56 C42 C41 118.62(19) . .
C56 C42 C43 121.8(2) . .
C44 C43 C42 118.2(2) . .
C47 C43 C42 123.4(2) . .
C47 C43 C44 118.36(18) . .
C45 C44 C43 119.86(18) . .
C46 C44 C43 120.12(19) 2_666 .
C46 C44 C45 120.0(2) 2_666 .
C44 C45 C40 120.1(2) . .
C46 C45 C40 120.62(19) . .
C46 C45 C44 119.31(18) . .
C44 C46 C37 119.6(2) 2_666 .
C45 C46 C37 119.70(18) . .
C45 C46 C44 120.67(19) . 2_666
C48 C47 C43 119.0(2) . .
C57 C47 C43 122.0(2) . .
C57 C47 C48 118.7(2) . .
C47 C48 C37 119.6(2) . 2_666
C60 C48 C37 122.6(2) . 2_666
C60 C48 C47 117.6(2) . .
C50 C49 C38 122.6(2) . .
C49 C50 O1 120.3(2) . .
C51 C50 O1 120.1(2) . .
C51 C50 C49 119.5(2) . .
C50 C51 O2 115.4(2) . .
C52 C51 O2 125.3(2) . .
C52 C51 C50 119.3(2) . .
C51 C52 C39 121.9(2) . .
C54 C53 C41 122.3(2) . .
C53 C54 O3 125.6(2) . .
C55 C54 O3 114.9(2) . .
C55 C54 C53 119.5(2) . .
C54 C55 O4 114.7(2) . .
C56 C55 O4 126.0(2) . .
C56 C55 C54 119.3(2) . .
C55 C56 C42 122.4(2) . .
C58 C57 C47 122.1(2) . .
C57 C58 O5 125.2(2) . .
C59 C58 O5 115.2(2) . .
C59 C58 C57 119.6(2) . .
C58 C59 O6 116.7(2) . .
C60 C59 O6 124.1(2) . .
C60 C59 C58 119.2(2) . .
C59 C60 C48 122.7(2) . .
C3' C2' C1' 98(2) . .
C4' C3' C2' 109(3) . .
C5' C4' C3' 109(3) . .
C6' C5' C4' 101(5) . .
C11' C10' C9' 118(3) . .
C12' C11' C10' 123.0(19) . .
C22' C21' C20' 117(5) . .
C23' C22' C21' 112(4) . .
C24' C23' C22' 106(6) . .
C27' C26' C25' 116(3) . .
C28' C27' C26' 114(2) . .
C29' C28' C27' 115(2) . .
C30' C29' C28' 107(3) . .
C33' C32' C31' 122(4) . .
C34' C33' C32' 141(5) . .
C35' C34' C33' 122(6) . .
C36' C35' C34' 115(5) . .

loop_
_geom_bond_atom_site_label_1
_geom_bond_atom_site_label_2
_geom_bond_distance
_geom_bond_site_symmetry_2
O1 C1 1.320(5) .
O1 C50 1.368(3) .
O1 C1' 1.310(11) .
O2 C7 1.413(3) .
O2 C51 1.364(3) .
O3 C13 1.425(3) .
O3 C54 1.363(3) .
O4 C19 1.427(3) .
O4 C55 1.361(3) .
O5 C25 1.40(3) .
O5 C58 1.366(3) .
O5 C25' 1.47(6) .
O6 C31 1.396(5) .
O6 C59 1.366(3) .
O6 C31' 1.28(2) .
C1 C2 1.56(2) .
C2 C3 1.52(3) .
C3 C4 1.53(3) .
C4 C5 1.51(6) .
C5 C6 1.52(4) .
C7 C8 1.508(4) .
C8 C9 1.44(4) .
C8 C9' 1.58(7) .
C9 C10 1.53(2) .
C10 C11 1.39(2) .
C11 C12 1.54(3) .
C13 C14 1.508(3) .
C14 C15 1.521(4) .
C15 C16 1.512(4) .
C16 C17 1.509(6) .
C17 C18 1.487(12) .
C17 C18' 1.51(7) .
C19 C20 1.505(18) .
C19 C20' 1.55(9) .
C20 C21 1.55(3) .
C21 C22 1.464(11) .
C22 C23 1.48(3) .
C23 C24 1.39(3) .
C25 C26 1.52(3) .
C26 C27 1.486(19) .
C27 C28 1.536(16) .
C28 C29 1.63(3) .
C29 C30 1.49(3) .
C31 C32 1.463(11) .
C32 C33 1.493(17) .
C33 C34 1.387(16) .
C34 C35 1.57(2) .
C35 C36 1.38(2) .
C37 C38 1.449(3) .
C37 C46 1.396(3) .
C37 C48 1.445(3) 2_666
C38 C39 1.409(3) .
C38 C49 1.419(3) .
C39 C40 1.461(3) .
C39 C52 1.413(3) .
C40 C41 1.445(3) .
C40 C45 1.396(3) .
C41 C42 1.418(3) .
C41 C53 1.422(3) .
C42 C43 1.448(3) .
C42 C56 1.413(3) .
C43 C44 1.389(3) .
C43 C47 1.454(3) .
C44 C45 1.446(3) .
C44 C46 1.439(3) 2_666
C45 C46 1.440(3) .
C47 C48 1.408(3) .
C47 C57 1.411(4) .
C48 C60 1.424(3) .
C49 C50 1.353(3) .
C50 C51 1.412(4) .
C51 C52 1.375(3) .
C53 C54 1.364(3) .
C54 C55 1.420(3) .
C55 C56 1.362(3) .
C57 C58 1.364(4) .
C58 C59 1.411(4) .
C59 C60 1.355(4) .
C1' C2' 1.52(3) .
C2' C3' 1.57(5) .
C3' C4' 1.51(5) .
C4' C5' 1.57(7) .
C5' C6' 1.56(6) .
C9' C10' 1.56(4) .
C10' C11' 1.41(3) .
C11' C12' 1.53(3) .
C20' C21' 1.52(12) .
C21' C22' 1.49(6) .
C22' C23' 1.54(11) .
C23' C24' 1.50(8) .
C25' C26' 1.53(6) .
C26' C27' 1.49(3) .
C27' C28' 1.51(3) .
C28' C29' 1.51(3) .
C29' C30' 1.48(6) .
C31' C32' 1.50(5) .
C32' C33' 1.46(6) .
C33' C34' 1.40(6) .
C34' C35' 1.53(7) .
C35' C36' 1.47(6) .

loop_
_restr_u_rigid_atom_site_label_1
_restr_u_rigid_atom_site_label_2
_restr_u_rigid_target_weight_param
_restr_u_rigid_u_parallel
_restr_u_rigid_diff
C17 C18' 0.0020 0.1152 -0.0004
C29 C30 0.0020 0.2031 -0.0012
